data_7026696
loop_
_publ_author_name
'Allen, John J.'
'Hamilton, Christopher E.'
'Barron, Andrew R.'

_publ_section_title
;
 Synthesis and characterization of aryl substituted bis(2-pyridyl)amines
 and their copper olefin complexes: investigation of remote steric control
 over olefin binding.
;
_journal_issue 47
_journal_name_full 'Dalton transactions (Cambridge, England : 2003)'
_journal_page_first 11451
_journal_page_last 11468
_journal_paper_doi 10.1039/c0dt00608d
_journal_volume 39
_journal_year 2010
_chemical_formula_moiety 'C19 H19 N3'
_chemical_formula_sum 'C19 H19 N3'
_chemical_formula_weight 289.37
_chemical_melting_point 416
_chemical_name_common N-(2,4,6-trimethylphenyl)-N,N-(2,2'-dipyridyl)amine
_chemical_name_systematic N-(2,4,6-trimethylphenyl)-N,N-(2,2'-dipyridyl)amine
_space_group_IT_number 19
_symmetry_cell_setting orthorhombic
_symmetry_Int_Tables_number 19
_symmetry_space_group_name_Hall 'P 2ac 2ab'
_symmetry_space_group_name_H-M 'P 21 21 21'
_atom_sites_solution_hydrogens geom
_atom_sites_solution_primary direct
_atom_sites_solution_secondary difmap
_audit_creation_method SHELXL-97
_cell_angle_alpha 90.00
_cell_angle_beta 90.00
_cell_angle_gamma 90.00
_cell_formula_units_Z 4
_cell_length_a 7.2638(15)
_cell_length_b 13.053(3)
_cell_length_c 17.072(3)
_cell_measurement_reflns_used 2866
_cell_measurement_temperature 298(2)
_cell_measurement_theta_max 20.18
_cell_measurement_theta_min 2.38
_cell_volume 1618.7(6)
_computing_cell_refinement 'SMART v5.630 (Bruker-AXS 2003)'
_computing_data_collection 'SMART v5.630 (Bruker-AXS 2003)'
_computing_data_reduction 'Bruker SAINT+ v6.45 (Bruker-AXS 2003)'
_computing_molecular_graphics 'SHELXTL v5.1'
_computing_publication_material 'SHELXTL v5.1'
_computing_structure_refinement 'SHELXTL v5.1'
_computing_structure_solution 'SHELXTL v5.1 (Bruker-AXS, 1998)'
_diffrn_ambient_pressure 101.33
_diffrn_ambient_temperature 298(2)
_diffrn_measured_fraction_theta_full 0.979
_diffrn_measured_fraction_theta_max 0.979
_diffrn_measurement_device_type 'Bruker CCD area detector'
_diffrn_measurement_method '\w scans'
_diffrn_radiation_monochromator graphite
_diffrn_radiation_probe x-ray
_diffrn_radiation_type MoK\a
_diffrn_radiation_wavelength 0.71073
_diffrn_reflns_av_R_equivalents 0.0684
_diffrn_reflns_av_sigmaI/netI 0.0599
_diffrn_reflns_limit_h_max 9
_diffrn_reflns_limit_h_min -9
_diffrn_reflns_limit_k_max 16
_diffrn_reflns_limit_k_min -17
_diffrn_reflns_limit_l_max 22
_diffrn_reflns_limit_l_min -22
_diffrn_reflns_number 19614
_diffrn_reflns_theta_full 28.41
_diffrn_reflns_theta_max 28.41
_diffrn_reflns_theta_min 1.96
_diffrn_source 'fine-focus sealed tube'
_diffrn_source_type 'Bruker SMART CCD'
_exptl_absorpt_coefficient_mu 0.071
_exptl_absorpt_correction_T_max 0.7457
_exptl_absorpt_correction_T_min 0.6184
_exptl_absorpt_correction_type multi-scan
_exptl_absorpt_process_details 'SADABS (Bruker-AXS, 2003)'
_exptl_crystal_colour colorless
_exptl_crystal_density_diffrn 1.187
_exptl_crystal_density_method 'not measured'
_exptl_crystal_description plate
_exptl_crystal_F_000 616
_exptl_crystal_recrystallization_method 'cooled sat. solution of hexanes to -12 deg. C for several days'
_exptl_crystal_size_max 1.61
_exptl_crystal_size_mid 0.85
_exptl_crystal_size_min 0.31
_refine_diff_density_max 0.136
_refine_diff_density_min -0.141
_refine_diff_density_rms 0.032
_refine_ls_extinction_coef 0.064(6)
_refine_ls_extinction_expression Fc^*^=kFc[1+0.001xFc^2^\l^3^/sin(2\q)]^-1/4^
_refine_ls_extinction_method SHELXL
_refine_ls_goodness_of_fit_ref 1.036
_refine_ls_hydrogen_treatment constr
_refine_ls_matrix_type full
_refine_ls_number_parameters 204
_refine_ls_number_reflns 2274
_refine_ls_number_restraints 0
_refine_ls_restrained_S_all 1.036
_refine_ls_R_factor_all 0.1016
_refine_ls_R_factor_gt 0.0444
_refine_ls_shift/su_max 0.000
_refine_ls_shift/su_mean 0.000
_refine_ls_structure_factor_coef Fsqd
_refine_ls_weighting_details 'calc w=1/[\s^2^(Fo^2^)+(0.0703P)^2^+0.0731P] where P=(Fo^2^+2Fc^2^)/3'
_refine_ls_weighting_scheme calc
_refine_ls_wR_factor_gt 0.1112
_refine_ls_wR_factor_ref 0.1418
_reflns_number_gt 1323
_reflns_number_total 2274
_reflns_threshold_expression >2sigma(I)
_cod_data_source_file c0dt00608d.txt
_cod_data_source_block mstdpa
_cod_database_code 7026696

loop_
_symmetry_equiv_pos_as_xyz
'x, y, z'
'-x+1/2, -y, z+1/2'
'-x, y+1/2, -z+1/2'
'x+1/2, -y+1/2, -z'

loop_
_atom_site_label
_atom_site_type_symbol
_atom_site_fract_x
_atom_site_fract_y
_atom_site_fract_z
_atom_site_U_iso_or_equiv
_atom_site_adp_type
_atom_site_occupancy
_atom_site_symmetry_multiplicity
_atom_site_calc_flag
_atom_site_refinement_flags
N1 N 0.8484(3) 0.91042(16) 0.21410(12) 0.0574(6) Uani 1 1 d .
N2 N 0.6521(4) 0.90387(18) 0.32229(13) 0.0723(7) Uani 1 1 d .
N3 N 0.7508(4) 0.84314(19) 0.09636(12) 0.0706(7) Uani 1 1 d .
C1 C 0.8138(4) 0.9334(2) 0.29270(14) 0.0591(7) Uani 1 1 d .
C2 C 0.9416(5) 0.9880(3) 0.33548(17) 0.0770(9) Uani 1 1 d .
H2B H 1.0538 1.0065 0.3134 0.092 Uiso 1 1 calc R
C3 C 0.8999(7) 1.0148(3) 0.41146(19) 0.0921(12) Uani 1 1 d .
H3B H 0.9826 1.0534 0.4407 0.111 Uiso 1 1 calc R
C4 C 0.7378(7) 0.9845(3) 0.44349(18) 0.0912(12) Uani 1 1 d .
H4A H 0.7081 1.0004 0.4951 0.109 Uiso 1 1 calc R
C5 C 0.6207(6) 0.9303(3) 0.3977(2) 0.0836(10) Uani 1 1 d .
H5A H 0.5100 0.9096 0.4200 0.100 Uiso 1 1 calc R
C6 C 0.7653(4) 0.8285(2) 0.17336(15) 0.0536(6) Uani 1 1 d .
C7 C 0.7120(4) 0.7383(2) 0.20927(17) 0.0634(8) Uani 1 1 d .
H7A H 0.7225 0.7304 0.2632 0.076 Uiso 1 1 calc R
C8 C 0.6432(5) 0.6607(2) 0.1636(2) 0.0734(8) Uani 1 1 d .
H8A H 0.6064 0.5993 0.1863 0.088 Uiso 1 1 calc R
C9 C 0.6294(5) 0.6745(3) 0.0847(2) 0.0838(10) Uani 1 1 d .
H9A H 0.5827 0.6230 0.0527 0.101 Uiso 1 1 calc R
C10 C 0.6854(5) 0.7653(3) 0.05387(19) 0.0837(10) Uani 1 1 d .
H10A H 0.6778 0.7737 -0.0001 0.100 Uiso 1 1 calc R
C11 C 0.9690(4) 0.97696(19) 0.17075(13) 0.0512(6) Uani 1 1 d .
C12 C 1.1422(4) 0.9410(2) 0.14836(15) 0.0590(7) Uani 1 1 d .
C13 C 1.2537(4) 1.0045(2) 0.10399(16) 0.0647(7) Uani 1 1 d .
H13A H 1.3683 0.9808 0.0878 0.078 Uiso 1 1 calc R
C14 C 1.1992(4) 1.1026(2) 0.08301(15) 0.0626(7) Uani 1 1 d .
C15 C 1.0317(4) 1.1373(2) 0.10917(15) 0.0618(8) Uani 1 1 d .
H15A H 0.9965 1.2041 0.0977 0.074 Uiso 1 1 calc R
C16 C 0.9133(4) 1.0759(2) 0.15210(14) 0.0565(7) Uani 1 1 d .
C17 C 1.2079(5) 0.8356(3) 0.1722(2) 0.0875(10) Uani 1 1 d .
H17A H 1.3330 0.8264 0.1555 0.131 Uiso 1 1 calc R
H17B H 1.1314 0.7846 0.1481 0.131 Uiso 1 1 calc R
H17C H 1.2011 0.8290 0.2281 0.131 Uiso 1 1 calc R
C18 C 1.3202(5) 1.1700(3) 0.0340(2) 0.0924(11) Uani 1 1 d .
H18A H 1.2456 1.2186 0.0062 0.139 Uiso 1 1 calc R
H18B H 1.3873 1.1288 -0.0027 0.139 Uiso 1 1 calc R
H18C H 1.4051 1.2059 0.0673 0.139 Uiso 1 1 calc R
C19 C 0.7271(4) 1.1153(3) 0.1766(2) 0.0801(9) Uani 1 1 d .
H19B H 0.7034 1.1795 0.1510 0.120 Uiso 1 1 calc R
H19A H 0.7250 1.1249 0.2323 0.120 Uiso 1 1 calc R
H19C H 0.6342 1.0666 0.1619 0.120 Uiso 1 1 calc R

loop_
_atom_site_aniso_label
_atom_site_aniso_U_11
_atom_site_aniso_U_22
_atom_site_aniso_U_33
_atom_site_aniso_U_23
_atom_site_aniso_U_13
_atom_site_aniso_U_12
N1 0.0719(14) 0.0594(13) 0.0409(10) -0.0022(9) 0.0036(10) -0.0098(12)
N2 0.0943(18) 0.0635(14) 0.0592(14) 0.0015(11) 0.0210(14) 0.0008(14)
N3 0.0953(18) 0.0713(15) 0.0451(12) -0.0026(10) -0.0017(12) -0.0198(15)
C1 0.0789(19) 0.0557(15) 0.0427(13) 0.0035(12) 0.0036(14) 0.0041(15)
C2 0.096(2) 0.089(2) 0.0464(14) -0.0026(15) -0.0069(16) -0.004(2)
C3 0.138(3) 0.090(2) 0.0478(17) -0.0039(17) -0.009(2) 0.001(3)
C4 0.152(4) 0.075(2) 0.0459(16) 0.0019(15) 0.010(2) 0.026(2)
C5 0.116(3) 0.0691(19) 0.0656(19) 0.0072(17) 0.0334(19) 0.018(2)
C6 0.0553(15) 0.0547(15) 0.0508(14) 0.0003(12) 0.0033(13) -0.0040(12)
C7 0.0730(19) 0.0558(16) 0.0615(15) 0.0073(13) 0.0020(14) 0.0000(15)
C8 0.079(2) 0.0550(16) 0.086(2) -0.0046(15) 0.0178(18) -0.0089(16)
C9 0.091(2) 0.075(2) 0.086(2) -0.0224(18) 0.0088(19) -0.023(2)
C10 0.104(3) 0.084(2) 0.0630(17) -0.0114(17) -0.0033(18) -0.021(2)
C11 0.0642(16) 0.0518(14) 0.0375(12) -0.0027(11) -0.0003(12) -0.0074(13)
C12 0.0681(17) 0.0553(15) 0.0535(14) -0.0002(12) 0.0021(14) -0.0029(15)
C13 0.0639(16) 0.0704(18) 0.0597(15) -0.0028(14) 0.0073(14) -0.0063(15)
C14 0.0744(19) 0.0640(17) 0.0493(14) 0.0018(13) -0.0009(13) -0.0167(16)
C15 0.079(2) 0.0560(15) 0.0502(14) 0.0062(12) -0.0131(15) -0.0065(15)
C16 0.0635(16) 0.0573(16) 0.0487(14) -0.0043(12) -0.0075(13) -0.0021(14)
C17 0.090(2) 0.068(2) 0.104(2) 0.0090(19) 0.009(2) 0.0121(19)
C18 0.100(3) 0.089(2) 0.088(2) 0.0178(19) 0.011(2) -0.028(2)
C19 0.080(2) 0.073(2) 0.087(2) 0.0021(17) -0.0014(18) 0.0118(17)

loop_
_atom_type_symbol
_atom_type_description
_atom_type_scat_dispersion_real
_atom_type_scat_dispersion_imag
_atom_type_scat_source
C C 0.0033 0.0000 'International Tables Vol C Tables 4.2.6.8 and 6.1.1.4'
H H 0.0000 0.0000 'International Tables Vol C Tables 4.2.6.8 and 6.1.1.4'
N N 0.0061 0.0000 'International Tables Vol C Tables 4.2.6.8 and 6.1.1.4'

loop_
_geom_angle_atom_site_label_1
_geom_angle_atom_site_label_2
_geom_angle_atom_site_label_3
_geom_angle
C1 N1 C6 124.0(2)
C1 N1 C11 118.3(2)
C6 N1 C11 117.65(19)
C1 N2 C5 115.8(3)
C6 N3 C10 117.1(3)
N2 C1 C2 122.7(3)
N2 C1 N1 117.3(3)
C2 C1 N1 119.9(3)
C3 C2 C1 118.8(4)
C3 C2 H2B 120.6
C1 C2 H2B 120.6
C4 C3 C2 119.8(4)
C4 C3 H3B 120.1
C2 C3 H3B 120.1
C5 C4 C3 117.7(3)
C5 C4 H4A 121.2
C3 C4 H4A 121.2
N2 C5 C4 125.2(4)
N2 C5 H5A 117.4
C4 C5 H5A 117.4
N3 C6 C7 122.5(2)
N3 C6 N1 114.3(2)
C7 C6 N1 123.1(2)
C8 C7 C6 118.6(3)
C8 C7 H7A 120.7
C6 C7 H7A 120.7
C9 C8 C7 119.4(3)
C9 C8 H8A 120.3
C7 C8 H8A 120.3
C10 C9 C8 118.4(3)
C10 C9 H9A 120.8
C8 C9 H9A 120.8
N3 C10 C9 124.0(3)
N3 C10 H10A 118.0
C9 C10 H10A 118.0
C16 C11 C12 120.8(2)
C16 C11 N1 120.1(2)
C12 C11 N1 119.1(2)
C13 C12 C11 118.4(3)
C13 C12 C17 120.5(3)
C11 C12 C17 121.1(3)
C12 C13 C14 121.8(3)
C12 C13 H13A 119.1
C14 C13 H13A 119.1
C15 C14 C13 118.2(3)
C15 C14 C18 120.5(3)
C13 C14 C18 121.2(3)
C14 C15 C16 122.1(3)
C14 C15 H15A 118.9
C16 C15 H15A 118.9
C15 C16 C11 118.6(3)
C15 C16 C19 120.5(3)
C11 C16 C19 121.0(3)
C12 C17 H17A 109.5
C12 C17 H17B 109.5
H17A C17 H17B 109.5
C12 C17 H17C 109.5
H17A C17 H17C 109.5
H17B C17 H17C 109.5
C14 C18 H18A 109.5
C14 C18 H18B 109.5
H18A C18 H18B 109.5
C14 C18 H18C 109.5
H18A C18 H18C 109.5
H18B C18 H18C 109.5
C16 C19 H19B 109.5
C16 C19 H19A 109.5
H19B C19 H19A 109.5
C16 C19 H19C 109.5
H19B C19 H19C 109.5
H19A C19 H19C 109.5

loop_
_geom_bond_atom_site_label_1
_geom_bond_atom_site_label_2
_geom_bond_distance
N1 C1 1.398(3)
N1 C6 1.411(3)
N1 C11 1.439(3)
N2 C1 1.335(4)
N2 C5 1.353(4)
N3 C6 1.333(3)
N3 C10 1.336(4)
C1 C2 1.380(4)
C2 C3 1.377(5)
C2 H2B 0.9300
C3 C4 1.357(6)
C3 H3B 0.9300
C4 C5 1.354(5)
C4 H4A 0.9300
C5 H5A 0.9300
C6 C7 1.383(4)
C7 C8 1.373(4)
C7 H7A 0.9300
C8 C9 1.363(5)
C8 H8A 0.9300
C9 C10 1.359(4)
C9 H9A 0.9300
C10 H10A 0.9300
C11 C16 1.391(4)
C11 C12 1.396(4)
C12 C13 1.385(4)
C12 C17 1.512(4)
C13 C14 1.387(4)
C13 H13A 0.9300
C14 C15 1.373(4)
C14 C18 1.499(4)
C15 C16 1.385(4)
C15 H15A 0.9300
C16 C19 1.506(4)
C17 H17A 0.9600
C17 H17B 0.9600
C17 H17C 0.9600
C18 H18A 0.9600
C18 H18B 0.9600
C18 H18C 0.9600
C19 H19B 0.9600
C19 H19A 0.9600
C19 H19C 0.9600

loop_
_geom_torsion_atom_site_label_1
_geom_torsion_atom_site_label_2
_geom_torsion_atom_site_label_3
_geom_torsion_atom_site_label_4
_geom_torsion
C5 N2 C1 C2 -0.5(4)
C5 N2 C1 N1 -177.9(3)
C6 N1 C1 N2 -25.5(4)
C11 N1 C1 N2 151.4(2)
C6 N1 C1 C2 157.0(3)
C11 N1 C1 C2 -26.1(4)
N2 C1 C2 C3 -1.0(5)
N1 C1 C2 C3 176.3(3)
C1 C2 C3 C4 2.0(5)
C2 C3 C4 C5 -1.4(5)
C1 N2 C5 C4 1.1(5)
C3 C4 C5 N2 -0.2(5)
C10 N3 C6 C7 -1.5(4)
C10 N3 C6 N1 175.3(3)
C1 N1 C6 N3 152.8(3)
C11 N1 C6 N3 -24.1(4)
C1 N1 C6 C7 -30.4(4)
C11 N1 C6 C7 152.7(3)
N3 C6 C7 C8 0.7(5)
N1 C6 C7 C8 -175.9(3)
C6 C7 C8 C9 0.0(5)
C7 C8 C9 C10 0.3(5)
C6 N3 C10 C9 1.8(5)
C8 C9 C10 N3 -1.2(6)
C1 N1 C11 C16 -69.3(3)
C6 N1 C11 C16 107.8(3)
C1 N1 C11 C12 110.2(3)
C6 N1 C11 C12 -72.7(3)
C16 C11 C12 C13 -3.0(4)
N1 C11 C12 C13 177.5(2)
C16 C11 C12 C17 176.6(3)
N1 C11 C12 C17 -2.9(4)
C11 C12 C13 C14 1.4(4)
C17 C12 C13 C14 -178.3(3)
C12 C13 C14 C15 1.7(4)
C12 C13 C14 C18 -179.1(3)
C13 C14 C15 C16 -3.2(4)
C18 C14 C15 C16 177.6(3)
C14 C15 C16 C11 1.6(4)
C14 C15 C16 C19 -177.2(3)
C12 C11 C16 C15 1.6(3)
N1 C11 C16 C15 -178.9(2)
C12 C11 C16 C19 -179.6(2)
N1 C11 C16 C19 -0.1(4)
